data_2222096
loop_
_publ_author_name
'Yu, Jian'

_publ_section_title
<i>catena</i>-Poly[[diaqua(1<i>H</i>-imidazo[4,5-<i>f</i>][1,10]phenanthroline)cobalt(II)]-\m-sulfato]
_journal_coeditor_code LH2814
_journal_issue 6
_journal_name_full 'Acta Crystallographica Section E'
_journal_page_first m618
_journal_paper_doi 10.1107/S1600536809016419
_journal_volume 65
_journal_year 2009
_chemical_formula_iupac '[Co (S O4) (C13 H8 N4) (H2 O)2]'
_chemical_formula_moiety 'C13 H12 Co N4 O6 S'
_chemical_formula_sum 'C13 H12 Co N4 O6 S'
_chemical_formula_weight 411.26
_chemical_name_systematic
;
<i>catena</i>-Poly[[diaqua(1<i>H</i>-imidazo[4,5-f][1,10]
phenanthroline)cobalt(II)]-\m-sulfato]
;
_space_group_IT_number 14
_symmetry_cell_setting monoclinic
_symmetry_space_group_name_Hall '-P 2ybc'
_symmetry_space_group_name_H-M 'P 1 21/c 1'
_atom_sites_solution_hydrogens geom
_atom_sites_solution_primary direct
_atom_sites_solution_secondary difmap
_audit_creation_method SHELXL-97
_cell_angle_alpha 90.00
_cell_angle_beta 99.353(7)
_cell_angle_gamma 90.00
_cell_formula_units_Z 4
_cell_length_a 10.916(4)
_cell_length_b 7.017(2)
_cell_length_c 19.690(7)
_cell_measurement_reflns_used 2639
_cell_measurement_temperature 298(2)
_cell_measurement_theta_max 25.09
_cell_measurement_theta_min 2.10
_cell_volume 1488.2(9)
_computing_cell_refinement 'SAINT (Bruker, 2004)'
_computing_data_collection 'APEX2 (Bruker, 2004)'
_computing_data_reduction 'SAINT (Bruker, 2004)'
_computing_molecular_graphics 'SHELXTL (Sheldrick, 2008) and PLATON (Spek, 2009)'
_computing_publication_material 'SHELXTL (Sheldrick, 2008)'
_computing_structure_refinement 'SHELXL97 (Sheldrick, 2008)'
_computing_structure_solution 'SHELXS97 (Sheldrick, 2008)'
_diffrn_ambient_temperature 298(2)
_diffrn_measured_fraction_theta_full 0.997
_diffrn_measured_fraction_theta_max 0.997
_diffrn_measurement_device_type 'Bruker APEXII area-detector'
_diffrn_measurement_method '\f and \w'
_diffrn_radiation_monochromator graphite
_diffrn_radiation_source 'fine-focus sealed tube'
_diffrn_radiation_type MoK\a
_diffrn_radiation_wavelength 0.71073
_diffrn_reflns_av_R_equivalents 0.1076
_diffrn_reflns_av_sigmaI/netI 0.1587
_diffrn_reflns_limit_h_max 11
_diffrn_reflns_limit_h_min -13
_diffrn_reflns_limit_k_max 8
_diffrn_reflns_limit_k_min -7
_diffrn_reflns_limit_l_max 23
_diffrn_reflns_limit_l_min -22
_diffrn_reflns_number 7263
_diffrn_reflns_theta_full 25.09
_diffrn_reflns_theta_max 25.09
_diffrn_reflns_theta_min 2.10
_diffrn_standards_interval_count 0
_diffrn_standards_interval_time 0
_diffrn_standards_number 0
_exptl_absorpt_coefficient_mu 1.336
_exptl_absorpt_correction_T_max 0.8779
_exptl_absorpt_correction_T_min 0.7142
_exptl_absorpt_correction_type multi-scan
_exptl_absorpt_process_details '(SADABS; Bruker, 2004)'
_exptl_crystal_colour pink
_exptl_crystal_density_diffrn 1.835
_exptl_crystal_density_method 'not measured'
_exptl_crystal_description block
_exptl_crystal_F_000 836
_exptl_crystal_size_max 0.27
_exptl_crystal_size_mid 0.15
_exptl_crystal_size_min 0.10
_refine_diff_density_max 0.529
_refine_diff_density_min -0.800
_refine_ls_extinction_method none
_refine_ls_goodness_of_fit_ref 1.239
_refine_ls_hydrogen_treatment mixed
_refine_ls_matrix_type full
_refine_ls_number_parameters 242
_refine_ls_number_reflns 2639
_refine_ls_number_restraints 16
_refine_ls_restrained_S_all 1.236
_refine_ls_R_factor_all 0.1292
_refine_ls_R_factor_gt 0.0626
_refine_ls_shift/su_max 0.000
_refine_ls_shift/su_mean 0.000
_refine_ls_structure_factor_coef Fsqd
_refine_ls_weighting_details 'calc w=1/[\s^2^(Fo^2^)+0.5747P] where P=(Fo^2^+2Fc^2^)/3'
_refine_ls_weighting_scheme calc
_refine_ls_wR_factor_gt 0.0935
_refine_ls_wR_factor_ref 0.0996
_reflns_number_gt 1216
_reflns_number_total 2639
_reflns_threshold_expression I>2\s(I)
_cod_data_source_file lh2814.cif
_cod_data_source_block I
_cod_original_sg_symbol_H-M 'P 21/c'
_cod_database_code 2222096
_cod_database_fobs_code 2222096

loop_
_symmetry_equiv_pos_as_xyz
'x, y, z'
'-x, y+1/2, -z+1/2'
'-x, -y, -z'
'x, -y-1/2, z-1/2'

loop_
_atom_site_type_symbol
_atom_site_label
_atom_site_fract_x
_atom_site_fract_y
_atom_site_fract_z
_atom_site_U_iso_or_equiv
_atom_site_adp_type
_atom_site_calc_flag
_atom_site_refinement_flags
_atom_site_occupancy
_atom_site_disorder_assembly
_atom_site_disorder_group
Co Co1 0.34886(10) 0.82399(16) 0.17466(5) 0.0429(4) Uani d . 1 . .
S S1 0.56896(17) 0.4999(3) 0.16741(9) 0.0274(5) Uani d . 1 . .
N N1 0.1702(5) 0.6658(8) 0.1762(3) 0.0245(14) Uani d . 1 . .
N N2 0.2484(5) 0.8137(8) 0.0647(2) 0.0250(14) Uani d . 1 . .
N N3 -0.2426(5) 0.6042(7) 0.0324(3) 0.0267(16) Uani d . 1 . .
H H3A -0.2918 0.5566 0.0579 0.032 Uiso calc RU 1 . .
N N4 -0.1771(5) 0.7193(8) -0.0599(2) 0.0291(16) Uani d . 1 . .
O O1 0.2408(5) 1.0847(8) 0.1803(2) 0.0445(15) Uani d D 1 . .
O O2 0.5124(5) 0.9751(8) 0.1509(3) 0.0412(14) Uani d D 1 . .
O O3 0.4411(4) 0.5535(6) 0.1725(2) 0.0350(14) Uani d . 1 . .
O O4 0.5748(4) 0.4383(7) 0.09768(19) 0.0386(14) Uani d . 1 . .
O O5 0.6524(4) 0.6627(7) 0.18635(19) 0.0323(12) Uani d . 1 . .
O O6 0.6059(4) 0.3399(6) 0.21441(19) 0.0307(12) Uani d . 1 . .
C C1 0.1378(7) 0.5856(9) 0.2311(3) 0.031(2) Uani d . 1 . .
H H1A 0.1966 0.5749 0.2708 0.037 Uiso calc RU 1 . .
C C2 0.0173(7) 0.5157(10) 0.2320(3) 0.0332(19) Uani d . 1 . .
H H2A -0.0017 0.4581 0.2715 0.040 Uiso calc RU 1 . .
C C3 -0.0704(7) 0.5316(10) 0.1759(3) 0.034(2) Uani d . 1 . .
H H3 -0.1503 0.4864 0.1764 0.041 Uiso calc RU 1 . .
C C4 -0.0385(6) 0.6200(9) 0.1152(3) 0.0238(18) Uani d . 1 . .
C C5 -0.1175(6) 0.6462(10) 0.0526(3) 0.0265(18) Uani d . 1 . .
C C6 -0.2719(6) 0.6509(10) -0.0334(3) 0.0278(18) Uani d . 1 . .
H H6 -0.3512 0.6371 -0.0585 0.033 Uiso calc RU 1 . .
C C7 -0.0817(6) 0.7170(10) -0.0066(3) 0.0254(18) Uani d . 1 . .
C C8 0.0452(6) 0.7759(9) -0.0039(3) 0.0216(18) Uani d . 1 . .
C C9 0.0918(7) 0.8457(9) -0.0621(3) 0.0286(18) Uani d . 1 . .
H H9 0.0403 0.8592 -0.1043 0.034 Uiso calc RU 1 . .
C C10 0.2155(7) 0.8930(10) -0.0542(3) 0.036(2) Uani d . 1 . .
H H10 0.2491 0.9375 -0.0917 0.043 Uiso calc RU 1 . .
C C11 0.2904(7) 0.8744(9) 0.0098(3) 0.032(2) Uani d . 1 . .
H H11 0.3740 0.9063 0.0138 0.039 Uiso calc RU 1 . .
C C12 0.1267(6) 0.7589(9) 0.0569(3) 0.0226(18) Uani d . 1 . .
C C13 0.0858(6) 0.6824(10) 0.1185(3) 0.0237(17) Uani d . 1 . .
H H1B 0.213(6) 1.151(9) 0.146(2) 0.052(12) Uiso d DU 1 . .
H H2B 0.549(6) 1.076(5) 0.159(3) 0.041(7) Uiso d DU 1 . .
H H1C 0.291(5) 1.130(10) 0.212(2) 0.049(9) Uiso d DU 1 . .
H H2C 0.570(4) 0.898(7) 0.160(3) 0.041(7) Uiso d DU 1 . .

loop_
_atom_site_aniso_label
_atom_site_aniso_U_11
_atom_site_aniso_U_22
_atom_site_aniso_U_33
_atom_site_aniso_U_12
_atom_site_aniso_U_13
_atom_site_aniso_U_23
Co1 0.0385(7) 0.0469(8) 0.0425(6) 0.0000(7) 0.0044(5) -0.0012(6)
S1 0.0247(11) 0.0297(13) 0.0272(10) 0.0014(11) 0.0024(8) -0.0027(10)
N1 0.025(4) 0.023(4) 0.025(3) 0.001(3) 0.002(3) 0.001(3)
N2 0.028(4) 0.023(4) 0.025(3) 0.002(3) 0.008(3) -0.002(3)
N3 0.020(4) 0.037(4) 0.025(3) -0.005(3) 0.007(3) -0.001(3)
N4 0.028(4) 0.028(4) 0.029(3) 0.005(3) -0.001(3) 0.004(3)
O1 0.052(4) 0.041(4) 0.036(4) 0.018(3) -0.008(3) 0.007(3)
O2 0.031(4) 0.027(4) 0.067(4) -0.004(3) 0.013(3) 0.006(3)
O3 0.022(3) 0.029(4) 0.053(3) 0.006(3) 0.002(3) 0.000(2)
O4 0.040(3) 0.054(4) 0.023(3) -0.009(3) 0.009(3) -0.005(2)
O5 0.025(3) 0.031(3) 0.039(3) -0.005(3) -0.002(2) 0.002(3)
O6 0.035(3) 0.026(3) 0.027(2) 0.004(3) -0.007(2) 0.004(2)
C1 0.042(5) 0.027(5) 0.020(4) 0.001(4) -0.007(4) 0.002(3)
C2 0.036(5) 0.035(5) 0.031(4) -0.003(5) 0.010(4) 0.004(4)
C3 0.033(5) 0.042(6) 0.029(4) 0.005(4) 0.012(4) -0.003(4)
C4 0.025(4) 0.011(5) 0.034(4) 0.003(4) 0.003(4) -0.006(3)
C5 0.023(4) 0.025(5) 0.031(4) -0.001(4) 0.003(4) -0.006(4)
C6 0.024(4) 0.024(5) 0.034(4) 0.009(4) -0.002(4) -0.002(4)
C7 0.022(4) 0.021(5) 0.032(4) 0.001(4) 0.002(4) 0.004(4)
C8 0.018(4) 0.016(5) 0.029(4) 0.000(3) -0.001(3) -0.002(3)
C9 0.035(5) 0.018(5) 0.032(4) 0.002(4) 0.001(4) -0.001(4)
C10 0.051(6) 0.036(6) 0.028(4) -0.002(4) 0.025(4) -0.002(4)
C11 0.030(5) 0.033(5) 0.036(5) 0.000(4) 0.012(4) 0.005(4)
C12 0.023(5) 0.021(5) 0.024(4) 0.005(4) 0.005(4) 0.000(3)
C13 0.029(4) 0.015(4) 0.027(4) 0.003(4) 0.004(3) -0.003(4)

loop_
_atom_type_symbol
_atom_type_description
_atom_type_scat_dispersion_real
_atom_type_scat_dispersion_imag
_atom_type_scat_source
C C 0.0033 0.0016 'International Tables Vol C Tables 4.2.6.8 and 6.1.1.4'
H H 0.0000 0.0000 'International Tables Vol C Tables 4.2.6.8 and 6.1.1.4'
N N 0.0061 0.0033 'International Tables Vol C Tables 4.2.6.8 and 6.1.1.4'
O O 0.0106 0.0060 'International Tables Vol C Tables 4.2.6.8 and 6.1.1.4'
Co Co 0.3494 0.9721 'International Tables Vol C Tables 4.2.6.8 and 6.1.1.4'
S S 0.1246 0.1234 'International Tables Vol C Tables 4.2.6.8 and 6.1.1.4'

loop_
_geom_angle_atom_site_label_1
_geom_angle_atom_site_label_2
_geom_angle_atom_site_label_3
_geom_angle_site_symmetry_1
_geom_angle_site_symmetry_3
_geom_angle
_geom_angle_publ_flag
O3 Co1 O6 . 2_655 91.96(17) ?
O3 Co1 O2 . . 91.30(19) ?
O6 Co1 O2 2_655 . 97.5(2) ?
O3 Co1 O1 . . 174.6(2) ?
O6 Co1 O1 2_655 . 86.69(17) ?
O2 Co1 O1 . . 94.1(2) ?
O3 Co1 N1 . . 88.53(18) ?
O6 Co1 N1 2_655 . 93.88(18) ?
O2 Co1 N1 . . 168.6(2) ?
O1 Co1 N1 . . 86.3(2) ?
O3 Co1 N2 . . 96.26(18) ?
O6 Co1 N2 2_655 . 164.44(18) ?
O2 Co1 N2 . . 95.5(2) ?
O1 Co1 N2 . . 83.90(18) ?
N1 Co1 N2 . . 73.20(19) ?
O4 S1 O3 . . 109.3(3) ?
O4 S1 O6 . . 108.6(3) ?
O3 S1 O6 . . 108.7(3) ?
O4 S1 O5 . . 110.5(3) ?
O3 S1 O5 . . 109.9(3) ?
O6 S1 O5 . . 109.8(3) ?
C1 N1 C13 . . 119.4(6) ?
C1 N1 Co1 . . 124.9(5) ?
C13 N1 Co1 . . 114.9(4) ?
C11 N2 C12 . . 117.5(6) ?
C11 N2 Co1 . . 126.7(5) ?
C12 N2 Co1 . . 115.3(4) ?
C6 N3 C5 . . 107.3(5) ?
C6 N3 H3A . . 126.4 ?
C5 N3 H3A . . 126.4 ?
C6 N4 C7 . . 104.1(5) ?
Co1 O1 H1B . . 124(5) ?
Co1 O1 H1C . . 94(5) ?
H1B O1 H1C . . 121(7) ?
Co1 O2 H2B . . 140(5) ?
Co1 O2 H2C . . 105(5) ?
H2B O2 H2C . . 101(7) ?
S1 O3 Co1 . . 133.0(3) ?
S1 O6 Co1 . 2_645 132.0(3) ?
N1 C1 C2 . . 122.4(7) ?
N1 C1 H1A . . 118.8 ?
C2 C1 H1A . . 118.8 ?
C3 C2 C1 . . 120.3(7) ?
C3 C2 H2A . . 119.8 ?
C1 C2 H2A . . 119.8 ?
C2 C3 C4 . . 118.8(7) ?
C2 C3 H3 . . 120.6 ?
C4 C3 H3 . . 120.6 ?
C5 C4 C13 . . 116.6(6) ?
C5 C4 C3 . . 126.3(6) ?
C13 C4 C3 . . 117.0(6) ?
C7 C5 N3 . . 103.5(6) ?
C7 C5 C4 . . 125.0(7) ?
N3 C5 C4 . . 131.4(6) ?
N4 C6 N3 . . 113.4(6) ?
N4 C6 H6 . . 123.3 ?
N3 C6 H6 . . 123.3 ?
N4 C7 C5 . . 111.8(6) ?
N4 C7 C8 . . 129.9(6) ?
C5 C7 C8 . . 118.3(7) ?
C12 C8 C9 . . 117.9(6) ?
C12 C8 C7 . . 119.4(6) ?
C9 C8 C7 . . 122.7(6) ?
C10 C9 C8 . . 118.0(6) ?
C10 C9 H9 . . 121.0 ?
C8 C9 H9 . . 121.0 ?
C9 C10 C11 . . 120.0(6) ?
C9 C10 H10 . . 120.0 ?
C11 C10 H10 . . 120.0 ?
N2 C11 C10 . . 122.9(7) ?
N2 C11 H11 . . 118.5 ?
C10 C11 H11 . . 118.5 ?
N2 C12 C8 . . 123.5(6) ?
N2 C12 C13 . . 115.6(6) ?
C8 C12 C13 . . 120.9(6) ?
N1 C13 C4 . . 122.0(6) ?
N1 C13 C12 . . 118.2(6) ?
C4 C13 C12 . . 119.7(6) ?

loop_
_geom_bond_atom_site_label_1
_geom_bond_atom_site_label_2
_geom_bond_site_symmetry_2
_geom_bond_distance
_geom_bond_publ_flag
Co1 O3 . 2.152(4) ?
Co1 O6 2_655 2.162(4) ?
Co1 O2 . 2.192(5) ?
Co1 O1 . 2.190(5) ?
Co1 N1 . 2.249(5) ?
Co1 N2 . 2.263(5) ?
S1 O4 . 1.451(4) ?
S1 O3 . 1.465(4) ?
S1 O6 . 1.469(4) ?
S1 O5 . 1.471(5) ?
N1 C1 . 1.317(7) ?
N1 C13 . 1.347(7) ?
N2 C11 . 1.312(7) ?
N2 C12 . 1.368(7) ?
N3 C6 . 1.325(7) ?
N3 C5 . 1.391(7) ?
N3 H3A . 0.8600 ?
N4 C6 . 1.322(7) ?
N4 C7 . 1.353(8) ?
O1 H1B . 0.84(5) ?
O1 H1C . 0.82(5) ?
O2 H2B . 0.82(5) ?
O2 H2C . 0.83(5) ?
O6 Co1 2_645 2.162(4) ?
C1 C2 . 1.406(9) ?
C1 H1A . 0.9300 ?
C2 C3 . 1.343(8) ?
C2 H2A . 0.9300 ?
C3 C4 . 1.438(8) ?
C3 H3 . 0.9300 ?
C4 C5 . 1.397(8) ?
C4 C13 . 1.417(9) ?
C5 C7 . 1.382(8) ?
C6 H6 . 0.9300 ?
C7 C8 . 1.438(8) ?
C8 C12 . 1.375(8) ?
C8 C9 . 1.414(8) ?
C9 C10 . 1.374(9) ?
C9 H9 . 0.9300 ?
C10 C11 . 1.393(9) ?
C10 H10 . 0.9300 ?
C11 H11 . 0.9300 ?
C12 C13 . 1.462(8) ?

loop_
_geom_hbond_atom_site_label_D
_geom_hbond_atom_site_label_H
_geom_hbond_atom_site_label_A
_geom_hbond_site_symmetry_A
_geom_hbond_distance_DH
_geom_hbond_distance_HA
_geom_hbond_distance_DA
_geom_hbond_angle_DHA
O2 H2C O5 . 0.83(5) 1.91(3) 2.698(7) 159(7)
O1 H1C O5 2_655 0.82(5) 2.00(4) 2.749(6) 150(7)
O2 H2B O6 1_565 0.82(5) 2.18(3) 2.957(7) 158(6)
O1 H1B N4 3_575 0.84(5) 1.91(5) 2.731(7) 168(7)
N3 H3A O4 1_455 0.86 1.95 2.795(6) 168.2

loop_
_geom_torsion_atom_site_label_1
_geom_torsion_atom_site_label_2
_geom_torsion_atom_site_label_3
_geom_torsion_atom_site_label_4
_geom_torsion_site_symmetry_1
_geom_torsion_site_symmetry_2
_geom_torsion_site_symmetry_3
_geom_torsion_site_symmetry_4
_geom_torsion
_geom_torsion_publ_flag
O3 Co1 N1 C1 . . . . 79.0(5) ?
O6 Co1 N1 C1 2_655 . . . -12.9(5) ?
O2 Co1 N1 C1 . . . . 168.3(9) ?
O1 Co1 N1 C1 . . . . -99.3(5) ?
N2 Co1 N1 C1 . . . . 175.9(6) ?
O3 Co1 N1 C13 . . . . -111.3(5) ?
O6 Co1 N1 C13 2_655 . . . 156.9(5) ?
O2 Co1 N1 C13 . . . . -22.0(13) ?
O1 Co1 N1 C13 . . . . 70.4(5) ?
N2 Co1 N1 C13 . . . . -14.3(4) ?
O3 Co1 N2 C11 . . . . -88.4(6) ?
O6 Co1 N2 C11 2_655 . . . 150.2(7) ?
O2 Co1 N2 C11 . . . . 3.5(6) ?
O1 Co1 N2 C11 . . . . 97.1(6) ?
N1 Co1 N2 C11 . . . . -174.9(6) ?
O3 Co1 N2 C12 . . . . 99.8(5) ?
O6 Co1 N2 C12 2_655 . . . -21.7(10) ?
O2 Co1 N2 C12 . . . . -168.3(5) ?
O1 Co1 N2 C12 . . . . -74.8(5) ?
N1 Co1 N2 C12 . . . . 13.2(4) ?
O4 S1 O3 Co1 . . . . -102.4(4) ?
O6 S1 O3 Co1 . . . . 139.3(3) ?
O5 S1 O3 Co1 . . . . 19.1(4) ?
O6 Co1 O3 S1 2_655 . . . -89.7(4) ?
O2 Co1 O3 S1 . . . . 7.9(4) ?
N1 Co1 O3 S1 . . . . 176.5(4) ?
N2 Co1 O3 S1 . . . . 103.6(4) ?
O4 S1 O6 Co1 . . . 2_645 168.3(3) ?
O3 S1 O6 Co1 . . . 2_645 -72.9(4) ?
O5 S1 O6 Co1 . . . 2_645 47.3(4) ?
C13 N1 C1 C2 . . . . 0.1(10) ?
Co1 N1 C1 C2 . . . . 169.4(5) ?
N1 C1 C2 C3 . . . . -1.0(11) ?
C1 C2 C3 C4 . . . . 0.5(11) ?
C2 C3 C4 C5 . . . . 179.3(7) ?
C2 C3 C4 C13 . . . . 0.9(10) ?
C6 N3 C5 C7 . . . . -0.4(7) ?
C6 N3 C5 C4 . . . . -177.7(7) ?
C13 C4 C5 C7 . . . . 4.0(11) ?
C3 C4 C5 C7 . . . . -174.3(7) ?
C13 C4 C5 N3 . . . . -179.2(7) ?
C3 C4 C5 N3 . . . . 2.5(12) ?
C7 N4 C6 N3 . . . . -0.6(8) ?
C5 N3 C6 N4 . . . . 0.7(8) ?
C6 N4 C7 C5 . . . . 0.4(8) ?
C6 N4 C7 C8 . . . . -179.5(7) ?
N3 C5 C7 N4 . . . . 0.0(8) ?
C4 C5 C7 N4 . . . . 177.6(6) ?
N3 C5 C7 C8 . . . . 179.9(6) ?
C4 C5 C7 C8 . . . . -2.5(11) ?
N4 C7 C8 C12 . . . . -179.6(7) ?
C5 C7 C8 C12 . . . . 0.5(10) ?
N4 C7 C8 C9 . . . . -1.8(12) ?
C5 C7 C8 C9 . . . . 178.3(7) ?
C12 C8 C9 C10 . . . . -0.3(10) ?
C7 C8 C9 C10 . . . . -178.2(6) ?
C8 C9 C10 C11 . . . . -1.0(10) ?
C12 N2 C11 C10 . . . . 3.1(10) ?
Co1 N2 C11 C10 . . . . -168.6(5) ?
C9 C10 C11 N2 . . . . -0.5(11) ?
C11 N2 C12 C8 . . . . -4.4(10) ?
Co1 N2 C12 C8 . . . . 168.2(5) ?
C11 N2 C12 C13 . . . . 176.7(6) ?
Co1 N2 C12 C13 . . . . -10.7(7) ?
C9 C8 C12 N2 . . . . 3.0(10) ?
C7 C8 C12 N2 . . . . -179.0(6) ?
C9 C8 C12 C13 . . . . -178.1(6) ?
C7 C8 C12 C13 . . . . -0.1(10) ?
C1 N1 C13 C4 . . . . 1.4(10) ?
Co1 N1 C13 C4 . . . . -168.9(5) ?
C1 N1 C13 C12 . . . . -175.5(6) ?
Co1 N1 C13 C12 . . . . 14.1(8) ?
C5 C4 C13 N1 . . . . 179.6(6) ?
C3 C4 C13 N1 . . . . -1.9(10) ?
C5 C4 C13 C12 . . . . -3.5(10) ?
C3 C4 C13 C12 . . . . 175.0(6) ?
N2 C12 C13 N1 . . . . -2.3(9) ?
C8 C12 C13 N1 . . . . 178.8(6) ?
N2 C12 C13 C4 . . . . -179.3(6) ?
C8 C12 C13 C4 . . . . 1.7(10) ?
